data_1517207
loop_
_publ_author_name
'Sundberg, Jonas'
'Cameron, Lisa J.'
'Southon, Peter D.'
'Kepert, Cameron J.'
'McKenzie, Christine J.'

_publ_section_title
;
 Oxygen chemisorption/desorption in a reversible
 single-crystal-to-single-crystal transformation
;
_journal_issue 10
_journal_name_full 'Chemical Science'
_journal_page_first 4017
_journal_paper_doi 10.1039/C4SC01636J
_journal_volume 5
_journal_year 2014
_chemical_formula_moiety 'C80 H80 Co4 N15 O12, 2(N O3), 2(H2O)'
_chemical_formula_sum 'C80 H87 Co4 N17 O20'
_chemical_formula_weight 1842.41
_chemical_name_systematic
; 
? 
;
_space_group_crystal_system triclinic
_space_group_IT_number 2
_space_group_name_Hall '-P 1'
_space_group_name_H-M_alt 'P -1'
_symmetry_space_group_name_Hall '-P 1'
_symmetry_space_group_name_H-M 'P -1'
_atom_sites_solution_hydrogens geom
_atom_sites_solution_primary direct
_atom_sites_solution_secondary difmap
_audit_creation_method SHELXL-2013
_cell_angle_alpha 64.984(2)
_cell_angle_beta 86.763(4)
_cell_angle_gamma 79.326(3)
_cell_formula_units_Z 2
_cell_length_a 10.8710(9)
_cell_length_b 20.7504(19)
_cell_length_c 21.3627(15)
_cell_measurement_reflns_used 9975
_cell_measurement_temperature 150.0(2)
_cell_measurement_theta_max 26.39
_cell_measurement_theta_min 2.37
_cell_volume 4290.0(6)
_computing_cell_refinement 'SAINT v.7.68a (Bruker, 2010)'
_computing_data_collection 'APEX2 v.2010.1-2 (Bruker Nonius, 2010)'
_computing_data_reduction 'SAINT v.7.68a (Bruker, 2010)'
_computing_molecular_graphics
;
Mercury 3.11 (Macrae at al., 2008) and POV-RAY (Cason, 2004)
;
_computing_publication_material 'SHELX-2013 (Sheldrick, 2008)'
_computing_structure_refinement 'SHELXL-2013 (Sheldrick, 2008)'
_computing_structure_solution 'SHELXS-2013 (Sheldrick, 2008)'
_diffrn_ambient_temperature 150.0(2)
_diffrn_detector_area_resol_mean 9.1
_diffrn_measured_fraction_theta_full 0.971
_diffrn_measured_fraction_theta_max 0.995
_diffrn_measurement_device_type 'Bruker-Nonius X8APEX-II CCD'
_diffrn_measurement_method 'thin-slice \w and \f scans'
_diffrn_radiation_type MoK\a
_diffrn_radiation_wavelength 0.71073
_diffrn_reflns_av_R_equivalents 0.0483
_diffrn_reflns_av_unetI/netI 0.0729
_diffrn_reflns_Laue_measured_fraction_full 0.971
_diffrn_reflns_Laue_measured_fraction_max 0.995
_diffrn_reflns_limit_h_max 11
_diffrn_reflns_limit_h_min -12
_diffrn_reflns_limit_k_max 24
_diffrn_reflns_limit_k_min -22
_diffrn_reflns_limit_l_max 25
_diffrn_reflns_limit_l_min -25
_diffrn_reflns_number 50854
_diffrn_reflns_point_group_measured_fraction_full 0.971
_diffrn_reflns_point_group_measured_fraction_max 0.995
_diffrn_reflns_theta_full 25.242
_diffrn_reflns_theta_max 25.027
_diffrn_reflns_theta_min 3.515
_diffrn_source 'fine-focus sealed-tube'
_exptl_absorpt_coefficient_mu 0.839
_exptl_absorpt_correction_T_max 0.7454
_exptl_absorpt_correction_T_min 0.6685
_exptl_absorpt_correction_type multi-scan
_exptl_absorpt_process_details 'SADABS v2008/1 (Sheldrick, 2008)'
_exptl_crystal_colour black
_exptl_crystal_density_diffrn 1.421
_exptl_crystal_description needle
_exptl_crystal_F_000 1894
_exptl_crystal_size_max 0.320
_exptl_crystal_size_mid 0.140
_exptl_crystal_size_min 0.050
_refine_diff_density_max 2.417
_refine_diff_density_min -0.917
_refine_diff_density_rms 0.121
_refine_ls_extinction_method none
_refine_ls_goodness_of_fit_ref 1.062
_refine_ls_hydrogen_treatment constr
_refine_ls_matrix_type full
_refine_ls_number_parameters 1115
_refine_ls_number_reflns 15069
_refine_ls_number_restraints 0
_refine_ls_restrained_S_all 1.062
_refine_ls_R_factor_all 0.1547
_refine_ls_R_factor_gt 0.1024
_refine_ls_shift/su_max 0.000
_refine_ls_shift/su_mean 0.000
_refine_ls_structure_factor_coef Fsqd
_refine_ls_weighting_details
;
w=1/[\s^2^(Fo^2^)+(0.1183P)^2^+21.9311P] where P=(Fo^2^+2Fc^2^)/3
;
_refine_ls_weighting_scheme calc
_refine_ls_wR_factor_gt 0.2499
_refine_ls_wR_factor_ref 0.2820
_reflns_Friedel_coverage 0.000
_reflns_number_gt 9370
_reflns_number_total 15069
_reflns_threshold_expression 'I > 2\s(I)'
_cod_data_source_file c4sc01636j2.cif
_cod_data_source_block publication_text
_cod_depositor_comments 'Adding full bibliography for 1517207--1517208.cif.'
_cod_database_code 1517207
_shelx_space_group_comment
; 
The symmetry employed for this shelxl refinement is uniquely defined 
by the following loop, which should always be used as a source of 
symmetry information in preference to the above space-group names. 
They are only intended as comments. 
;
_shelx_estimated_absorpt_t_min 0.775
_shelx_estimated_absorpt_t_max 0.959
_shelxl_version_number 2013-4

loop_
_space_group_symop_operation_xyz
'x, y, z'
'-x, -y, -z'

loop_
_atom_site_label
_atom_site_type_symbol
_atom_site_fract_x
_atom_site_fract_y
_atom_site_fract_z
_atom_site_U_iso_or_equiv
_atom_site_adp_type
_atom_site_occupancy
_atom_site_site_symmetry_order
_atom_site_calc_flag
_atom_site_refinement_flags_posn
_atom_site_refinement_flags_adp
_atom_site_refinement_flags_occupancy
_atom_site_disorder_assembly
_atom_site_disorder_group
Co1 Co -0.35751(10) 0.18070(6) 0.35140(5) 0.0421(3) Uani 1 1 d . . . . .
N1 N -0.5089(6) 0.1614(3) 0.3030(4) 0.0437(16) Uani 1 1 d . . . . .
O1 O -0.2769(4) 0.2213(3) 0.2599(2) 0.0343(11) Uani 1 1 d . . . . .
C1 C -0.2819(7) 0.1952(4) 0.2121(3) 0.0363(17) Uani 1 1 d . . . . .
Co2 Co -0.17829(10) 0.29996(5) 0.24278(5) 0.0378(3) Uani 1 1 d . . . . .
O2 O 0.2152(5) 0.2736(3) 0.7463(3) 0.0440(13) Uani 1 1 d . . . . .
N2 N -0.2790(6) 0.0772(3) 0.3593(3) 0.0437(16) Uani 1 1 d . . . . .
C2 C -0.3978(8) 0.1865(4) 0.1930(4) 0.0429(19) Uani 1 1 d . . . . .
N3 N -0.4958(8) 0.1576(4) 0.4287(4) 0.062(2) Uani 1 1 d . . . . .
Co3 Co 0.11786(11) 0.19220(6) 0.77772(5) 0.0458(3) Uani 1 1 d . . . . .
O3 O -0.2343(6) 0.1898(3) 0.4113(3) 0.0530(15) Uani 1 1 d . . . . .
C3 C -0.4013(8) 0.1617(4) 0.1427(4) 0.047(2) Uani 1 1 d . . . . .
H3 H -0.4800 0.1571 0.1294 0.057 Uiso 1 1 calc R U . . .
Co4 Co 0.29744(13) 0.30524(7) 0.65565(6) 0.0587(4) Uani 1 1 d . . . . .
N4 N -0.0431(6) 0.2620(4) 0.1840(3) 0.0433(16) Uani 1 1 d . . . . .
O4 O -0.0844(5) 0.2389(3) 0.3391(3) 0.0514(15) Uani 1 1 d . . . . .
C4 C -0.2963(9) 0.1435(4) 0.1112(4) 0.051(2) Uani 1 1 d . . . . .
C5 C -0.1825(9) 0.1516(5) 0.1301(4) 0.053(2) Uani 1 1 d . . . . .
H5 H -0.1083 0.1390 0.1091 0.064 Uiso 1 1 calc R U . . .
O5 O 0.0488(5) 0.2236(4) 0.6788(3) 0.0558(16) Uani 1 1 d . . . . .
N5 N -0.0388(7) 0.3652(4) 0.2283(4) 0.056(2) Uani 1 1 d . . . . .
C6 C -0.1753(7) 0.1781(4) 0.1801(4) 0.0385(18) Uani 1 1 d . . . . .
O6 O 0.1682(8) 0.2905(4) 0.6009(3) 0.086(3) Uani 1 1 d . . . . .
N6 N -0.2692(7) 0.3546(4) 0.1436(4) 0.0510(19) Uani 1 1 d . . . . .
C7 C -0.3071(11) 0.1168(6) 0.0543(5) 0.072(3) Uani 1 1 d . . . . .
O7 O -0.4574(6) 0.2963(3) 0.3214(3) 0.0583(16) Uani 1 1 d . . . . .
N7 N -0.0323(7) 0.2508(4) 0.8132(3) 0.0488(17) Uani 1 1 d . . . . .
C8 C -0.1780(13) 0.0887(8) 0.0324(6) 0.106(5) Uani 1 1 d . . . . .
H8A H -0.1894 0.0733 -0.0040 0.159 Uiso 1 1 calc R U . . .
H8B H -0.1344 0.0476 0.0724 0.159 Uiso 1 1 calc R U . . .
H8C H -0.1283 0.1274 0.0151 0.159 Uiso 1 1 calc R U . . .
O8 O -0.3002(6) 0.3567(3) 0.2896(3) 0.0596(17) Uani 1 1 d . . . . .
N8 N -0.0252(8) 0.1250(4) 0.8034(3) 0.0533(19) Uani 1 1 d . . . . .
C9 C -0.3774(12) 0.0536(5) 0.0832(5) 0.076(3) Uani 1 1 d . . . . .
H9A H -0.3852 0.0362 0.0478 0.113 Uiso 1 1 calc R U . . .
H9B H -0.4609 0.0695 0.0970 0.113 Uiso 1 1 calc R U . . .
H9C H -0.3312 0.0145 0.1236 0.113 Uiso 1 1 calc R U . . .
O9 O -0.4846(7) 0.4094(4) 0.3007(5) 0.099(3) Uani 1 1 d . . . . .
N9 N 0.1760(9) 0.1576(4) 0.8821(4) 0.065(2) Uani 1 1 d . . . . .
C10 C -0.3773(17) 0.1786(6) -0.0077(5) 0.128(6) Uani 1 1 d . . . . .
H10A H -0.3837 0.1627 -0.0444 0.193 Uiso 1 1 calc R U . . .
H10B H -0.3322 0.2193 -0.0246 0.193 Uiso 1 1 calc R U . . .
H10C H -0.4615 0.1938 0.0058 0.193 Uiso 1 1 calc R U . . .
O10 O 0.2665(6) 0.1196(4) 0.7632(5) 0.080(2) Uani 1 1 d . . . . .
N10 N 0.4481(7) 0.3293(4) 0.7002(4) 0.059(2) Uani 1 1 d . . . . .
C11 C -0.5139(7) 0.2059(4) 0.2275(4) 0.047(2) Uani 1 1 d . . . . .
H11A H -0.5247 0.2575 0.2185 0.056 Uiso 1 1 calc R U . . .
H11B H -0.5875 0.1992 0.2071 0.056 Uiso 1 1 calc R U . . .
O11 O 0.3879(11) 0.1870(5) 0.6912(6) 0.143(5) Uani 1 1 d . . . . .
N11 N 0.4310(11) 0.3142(5) 0.5826(5) 0.089(3) Uani 1 1 d . . . . .
C12 C -0.4842(7) 0.0823(4) 0.3200(5) 0.049(2) Uani 1 1 d . . . . .
H12A H -0.5208 0.0745 0.2829 0.059 Uiso 1 1 calc R U . . .
H12B H -0.5260 0.0564 0.3635 0.059 Uiso 1 1 calc R U . . .
O12 O 0.4651(10) 0.0976(7) 0.7682(9) 0.227(9) Uani 1 1 d . . . . .
N12 N 0.2323(7) 0.4140(4) 0.6286(3) 0.0491(17) Uani 1 1 d . . . . .
C14 C -0.2981(8) -0.0019(4) 0.3074(5) 0.051(2) Uani 1 1 d . . . . .
H14 H -0.3493 -0.0174 0.2838 0.061 Uiso 1 1 calc R U . . .
N14 N -0.4135(7) 0.3534(4) 0.3038(4) 0.0545(18) Uani 1 1 d . . . . .
O14 O 0.324(2) 0.6579(8) 0.1174(7) 0.242(10) Uani 1 1 d . . . . .
C13 C -0.3472(7) 0.0512(4) 0.3279(4) 0.0415(18) Uani 1 1 d . . . . .
O13 O 0.3318(9) 0.6010(6) 0.2236(6) 0.124(3) Uani 1 1 d . . . . .
C15 C -0.1724(9) -0.0332(5) 0.3212(5) 0.058(2) Uani 1 1 d . . . . .
H15 H -0.1366 -0.0718 0.3094 0.070 Uiso 1 1 calc R U . . .
N15 N 0.3724(11) 0.1364(5) 0.7387(6) 0.081(3) Uani 1 1 d . . . . .
O15 O 0.316(3) 0.5615(10) 0.1535(8) 0.37(2) Uani 1 1 d . . . . .
C16 C -0.1020(8) -0.0064(5) 0.3527(5) 0.061(2) Uani 1 1 d . . . . .
H16 H -0.0152 -0.0256 0.3618 0.073 Uiso 1 1 calc R U . . .
N16 N 0.3258(10) 0.6067(8) 0.1647(6) 0.095(3) Uani 1 1 d . . . . .
O16 O 0.2318(7) 0.0892(5) 0.2569(5) 0.099(3) Uani 1 1 d . . . . .
C17 C -0.1569(8) 0.0485(5) 0.3710(4) 0.052(2) Uani 1 1 d . . . . .
H17 H -0.1066 0.0665 0.3926 0.063 Uiso 1 1 calc R U . . .
N17 N 0.2780(8) 0.1033(7) 0.1959(8) 0.083(3) Uani 1 1 d . . . . .
O17 O 0.2440(10) 0.1599(6) 0.1477(6) 0.113(3) Uani 1 1 d . . . . .
C18 C -0.6274(8) 0.1814(5) 0.3328(5) 0.061(2) Uani 1 1 d . . . . .
H18A H -0.6554 0.2344 0.3097 0.073 Uiso 1 1 calc R U . . .
H18B H -0.6925 0.1582 0.3243 0.073 Uiso 1 1 calc R U . . .
O18 O 0.3622(8) 0.0565(6) 0.1908(6) 0.122(4) Uani 1 1 d . . . . .
C19 C -0.6129(9) 0.1588(5) 0.4073(6) 0.065(3) Uani 1 1 d . . . . .
O19 O 0.6704(12) 0.0752(8) 0.6669(5) 0.170(6) Uani 1 1 d . . . . .
C20 C -0.7083(11) 0.1436(6) 0.4528(7) 0.091(4) Uani 1 1 d . . . . .
H20 H -0.7884 0.1429 0.4377 0.109 Uiso 1 1 calc R U . . .
C21 C -0.6871(15) 0.1292(7) 0.5208(8) 0.115(6) Uani 1 1 d . . . . .
H21 H -0.7534 0.1198 0.5526 0.138 Uiso 1 1 calc R U . . .
C22 C -0.5700(15) 0.1283(7) 0.5427(6) 0.094(4) Uani 1 1 d . . . . .
H22 H -0.5548 0.1181 0.5895 0.113 Uiso 1 1 calc R U . . .
C23 C -0.4731(12) 0.1425(6) 0.4951(5) 0.077(3) Uani 1 1 d . . . . .
H23 H -0.3916 0.1413 0.5098 0.093 Uiso 1 1 calc R U . . .
C24 C -0.0489(8) 0.1856(4) 0.2002(4) 0.046(2) Uani 1 1 d . . . . .
H24A H -0.0329 0.1558 0.2503 0.056 Uiso 1 1 calc R U . . .
H24B H 0.0174 0.1672 0.1751 0.056 Uiso 1 1 calc R U . . .
C25 C 0.0797(8) 0.2668(5) 0.2067(5) 0.057(2) Uani 1 1 d . . . . .
H25A H 0.1440 0.2635 0.1730 0.068 Uiso 1 1 calc R U . . .
H25B H 0.1048 0.2260 0.2520 0.068 Uiso 1 1 calc R U . . .
C26 C 0.0718(9) 0.3376(5) 0.2126(5) 0.055(2) Uani 1 1 d . . . . .
C27 C 0.1775(9) 0.3681(5) 0.2060(6) 0.071(3) Uani 1 1 d . . . . .
H27 H 0.2542 0.3480 0.1922 0.085 Uiso 1 1 calc R U . . .
C28 C 0.1703(11) 0.4278(6) 0.2194(8) 0.099(4) Uani 1 1 d . . . . .
H28 H 0.2420 0.4488 0.2168 0.119 Uiso 1 1 calc R U . . .
C29 C 0.0552(12) 0.4563(6) 0.2370(8) 0.104(5) Uani 1 1 d . . . . .
H29 H 0.0467 0.4980 0.2460 0.125 Uiso 1 1 calc R U . . .
C30 C -0.0470(10) 0.4241(5) 0.2414(6) 0.076(3) Uani 1 1 d . . . . .
H30 H -0.1253 0.4439 0.2540 0.091 Uiso 1 1 calc R U . . .
C31 C -0.0686(9) 0.3088(5) 0.1103(4) 0.058(2) Uani 1 1 d . . . . .
H31A H -0.0410 0.2804 0.0832 0.070 Uiso 1 1 calc R U . . .
H31B H -0.0195 0.3483 0.0958 0.070 Uiso 1 1 calc R U . . .
C32 C -0.2041(10) 0.3407(5) 0.0950(4) 0.058(3) Uani 1 1 d . . . . .
C34 C -0.3853(16) 0.3876(7) 0.0201(6) 0.103(5) Uani 1 1 d . . . . .
H34 H -0.4251 0.3987 -0.0226 0.123 Uiso 1 1 calc R U . . .
C33 C -0.2608(12) 0.3559(6) 0.0321(5) 0.077(3) Uani 1 1 d . . . . .
H33 H -0.2141 0.3445 -0.0020 0.092 Uiso 1 1 calc R U . . .
C36 C -0.3914(10) 0.3856(5) 0.1324(5) 0.065(3) Uani 1 1 d . . . . .
H36 H -0.4369 0.3957 0.1675 0.078 Uiso 1 1 calc R U . . .
C35 C -0.4515(12) 0.4031(6) 0.0699(7) 0.089(4) Uani 1 1 d . . . . .
H35 H -0.5371 0.4255 0.0620 0.107 Uiso 1 1 calc R U . . .
C37 C 0.2121(7) 0.3111(4) 0.7855(4) 0.0366(17) Uani 1 1 d . . . . .
C39 C 0.3226(9) 0.3527(4) 0.8519(4) 0.051(2) Uani 1 1 d . . . . .
H39 H 0.3996 0.3593 0.8651 0.061 Uiso 1 1 calc R U . . .
C38 C 0.3233(7) 0.3221(4) 0.8055(4) 0.0412(18) Uani 1 1 d . . . . .
C40 C 0.2123(9) 0.3739(4) 0.8795(4) 0.051(2) Uani 1 1 d . . . . .
C41 C 0.1015(9) 0.3675(4) 0.8552(4) 0.048(2) Uani 1 1 d . . . . .
H41 H 0.0240 0.3844 0.8708 0.058 Uiso 1 1 calc R U . . .
C42 C 0.1007(8) 0.3365(4) 0.8079(4) 0.0426(19) Uani 1 1 d . . . . .
C43 C 0.2156(11) 0.4024(5) 0.9353(4) 0.065(3) Uani 1 1 d . . . . .
C44 C 0.2801(16) 0.3396(6) 0.9995(5) 0.113(6) Uani 1 1 d . . . . .
H44A H 0.2890 0.3565 1.0352 0.169 Uiso 1 1 calc R U . . .
H44B H 0.3631 0.3207 0.9876 0.169 Uiso 1 1 calc R U . . .
H44C H 0.2297 0.3012 1.0170 0.169 Uiso 1 1 calc R U . . .
C79 C 0.0674(9) 0.2738(5) 0.4957(4) 0.055(2) Uani 1 1 d . . . . .
H79 H 0.1289 0.3035 0.4863 0.066 Uiso 1 1 calc R U . . .
C78 C 0.0272(8) 0.2403(5) 0.5632(4) 0.049(2) Uani 1 1 d . . . . .
C77 C -0.0622(8) 0.1954(5) 0.5779(4) 0.049(2) Uani 1 1 d . . . . .
C76 C -0.1098(8) 0.1872(5) 0.5229(4) 0.049(2) Uani 1 1 d . . . . .
H76 H -0.1714 0.1575 0.5318 0.058 Uiso 1 1 calc R U . . .
C75 C -0.0705(8) 0.2209(5) 0.4558(4) 0.045(2) Uani 1 1 d . . . . .
C74 C 0.0849(9) 0.2527(5) 0.6191(4) 0.053(2) Uani 1 1 d . . . . .
C73 C -0.1355(8) 0.2143(4) 0.3981(4) 0.042(2) Uani 1 1 d . . . . .
C72 C 0.2914(14) 0.1215(6) 0.9064(7) 0.103(5) Uani 1 1 d . . . . .
H72 H 0.3449 0.1030 0.8788 0.124 Uiso 1 1 calc R U . . .
C71 C 0.3346(19) 0.1106(7) 0.9703(8) 0.149(8) Uani 1 1 d . . . . .
H71 H 0.4161 0.0845 0.9874 0.179 Uiso 1 1 calc R U . . .
C70 C 0.256(2) 0.1387(8) 1.0082(7) 0.148(9) Uani 1 1 d . . . . .
H70 H 0.2830 0.1329 1.0520 0.178 Uiso 1 1 calc R U . . .
C69 C 0.1355(18) 0.1756(7) 0.9836(6) 0.119(6) Uani 1 1 d . . . . .
H69 H 0.0804 0.1941 1.0106 0.143 Uiso 1 1 calc R U . . .
C68 C 0.0975(13) 0.1848(6) 0.9188(4) 0.077(4) Uani 1 1 d . . . . .
C67 C -0.0307(10) 0.2191(6) 0.8885(4) 0.067(3) Uani 1 1 d . . . . .
H67A H -0.0855 0.1822 0.9055 0.080 Uiso 1 1 calc R U . . .
H67B H -0.0651 0.2572 0.9043 0.080 Uiso 1 1 calc R U . . .
C66 C -0.0123(10) 0.0556(5) 0.8152(5) 0.070(3) Uani 1 1 d . . . . .
H66 H 0.0691 0.0292 0.8155 0.084 Uiso 1 1 calc R U . . .
C65 C -0.1154(12) 0.0205(6) 0.8273(6) 0.086(4) Uani 1 1 d . . . . .
H65 H -0.1044 -0.0285 0.8340 0.103 Uiso 1 1 calc R U . . .
C64 C -0.2324(12) 0.0580(6) 0.8292(6) 0.075(3) Uani 1 1 d . . . . .
H64 H -0.3037 0.0353 0.8378 0.091 Uiso 1 1 calc R U . . .
C63 C -0.2445(10) 0.1287(5) 0.8185(5) 0.067(3) Uani 1 1 d . . . . .
H63 H -0.3247 0.1551 0.8205 0.080 Uiso 1 1 calc R U . . .
C62 C -0.1405(9) 0.1619(5) 0.8047(4) 0.053(2) Uani 1 1 d . . . . .
C61 C -0.1474(8) 0.2401(5) 0.7882(5) 0.055(2) Uani 1 1 d . . . . .
H61A H -0.1574 0.2691 0.7376 0.066 Uiso 1 1 calc R U . . .
H61B H -0.2210 0.2568 0.8104 0.066 Uiso 1 1 calc R U . . .
C60 C -0.0202(7) 0.3281(5) 0.7840(5) 0.048(2) Uani 1 1 d . . . . .
H60A H -0.0913 0.3555 0.7987 0.058 Uiso 1 1 calc R U . . .
H60B H -0.0230 0.3482 0.7330 0.058 Uiso 1 1 calc R U . . .
C59 C 0.1183(10) 0.4497(7) 0.6027(5) 0.075(3) Uani 1 1 d . . . . .
H59 H 0.0664 0.4258 0.5887 0.091 Uiso 1 1 calc R U . . .
C58 C 0.0720(12) 0.5177(8) 0.5951(8) 0.111(5) Uani 1 1 d . . . . .
H58 H -0.0110 0.5403 0.5781 0.133 Uiso 1 1 calc R U . . .
C57 C 0.1504(14) 0.5536(8) 0.6133(9) 0.123(6) Uani 1 1 d . . . . .
H57 H 0.1236 0.6025 0.6062 0.147 Uiso 1 1 calc R U . . .
C56 C 0.2652(11) 0.5175(6) 0.6411(6) 0.078(3) Uani 1 1 d . . . . .
H56 H 0.3178 0.5404 0.6560 0.094 Uiso 1 1 calc R U . . .
C55 C 0.3062(7) 0.4483(4) 0.6480(4) 0.0414(18) Uani 1 1 d . . . . .
C54 C 0.4348(8) 0.4091(5) 0.6729(5) 0.058(2) Uani 1 1 d . . . . .
H54A H 0.4597 0.4215 0.7098 0.069 Uiso 1 1 calc R U . . .
H54B H 0.4930 0.4260 0.6344 0.069 Uiso 1 1 calc R U . . .
C53 C 0.4165(17) 0.3190(7) 0.5178(7) 0.120(6) Uani 1 1 d . . . . .
H53 H 0.3359 0.3208 0.5015 0.144 Uiso 1 1 calc R U . . .
C52 C 0.520(3) 0.3213(11) 0.4749(12) 0.180(13) Uani 1 1 d . . . . .
H52 H 0.5069 0.3234 0.4304 0.216 Uiso 1 1 calc R U . . .
C51 C 0.631(3) 0.3207(13) 0.4928(14) 0.199(17) Uani 1 1 d . . . . .
H51 H 0.6982 0.3241 0.4616 0.238 Uiso 1 1 calc R U . . .
C50 C 0.6514(17) 0.3152(8) 0.5577(11) 0.160(9) Uani 1 1 d . . . . .
H50 H 0.7319 0.3137 0.5740 0.193 Uiso 1 1 calc R U . . .
C49 C 0.5435(14) 0.3119(6) 0.5991(7) 0.095(5) Uani 1 1 d . . . . .
C48 C 0.5631(10) 0.2983(7) 0.6756(8) 0.100(4) Uani 1 1 d . . . . .
H48A H 0.5841 0.2457 0.7047 0.120 Uiso 1 1 calc R U . . .
H48B H 0.6336 0.3208 0.6792 0.120 Uiso 1 1 calc R U . . .
C47 C 0.4476(8) 0.2958(5) 0.7768(5) 0.057(2) Uani 1 1 d . . . . .
H47A H 0.5183 0.3076 0.7947 0.068 Uiso 1 1 calc R U . . .
H47B H 0.4604 0.2426 0.7936 0.068 Uiso 1 1 calc R U . . .
C46 C 0.0841(13) 0.4308(7) 0.9525(6) 0.098(4) Uani 1 1 d . . . . .
H46A H 0.0890 0.4421 0.9924 0.148 Uiso 1 1 calc R U . . .
H46B H 0.0317 0.3938 0.9636 0.148 Uiso 1 1 calc R U . . .
H46C H 0.0472 0.4746 0.9127 0.148 Uiso 1 1 calc R U . . .
C45 C 0.2939(11) 0.4618(5) 0.9114(5) 0.073(3) Uani 1 1 d . . . . .
H45A H 0.2934 0.4806 0.9465 0.110 Uiso 1 1 calc R U . . .
H45B H 0.2586 0.5010 0.8678 0.110 Uiso 1 1 calc R U . . .
H45C H 0.3801 0.4421 0.9045 0.110 Uiso 1 1 calc R U . . .
C80 C 0.0183(9) 0.2641(5) 0.4413(4) 0.055(2) Uani 1 1 d . . . . .
N13A N 0.0924(19) 0.3010(12) 0.3763(10) 0.094(6) Uani 0.5 1 d . . P . .
N13B N -0.1156(11) 0.1612(7) 0.6425(6) 0.040(3) Uani 0.5 1 d . . P . .
O20A O 0.2833(15) 0.4919(11) 0.3377(9) 0.127(8) Uani 0.60(3) 1 d . . P A 1
O20B O 0.286(2) 0.393(3) 0.3648(18) 0.19(3) Uani 0.40(3) 1 d . . P A 2

loop_
_atom_site_aniso_label
_atom_site_aniso_U_11
_atom_site_aniso_U_22
_atom_site_aniso_U_33
_atom_site_aniso_U_23
_atom_site_aniso_U_13
_atom_site_aniso_U_12
Co1 0.0530(7) 0.0416(6) 0.0358(6) -0.0205(5) 0.0058(5) -0.0090(5)
N1 0.028(3) 0.041(4) 0.063(4) -0.023(3) 0.007(3) -0.007(3)
O1 0.041(3) 0.037(3) 0.031(3) -0.017(2) -0.001(2) -0.014(2)
C1 0.056(5) 0.028(4) 0.028(4) -0.013(3) -0.003(3) -0.011(3)
Co2 0.0440(6) 0.0381(6) 0.0378(6) -0.0191(5) -0.0138(5) -0.0099(5)
O2 0.057(3) 0.051(3) 0.039(3) -0.031(3) -0.002(2) -0.012(3)
N2 0.043(4) 0.042(4) 0.038(4) -0.011(3) 0.006(3) -0.004(3)
C2 0.049(5) 0.041(5) 0.045(4) -0.018(4) 0.003(4) -0.026(4)
N3 0.094(7) 0.043(4) 0.052(5) -0.024(4) 0.032(4) -0.021(4)
Co3 0.0596(7) 0.0504(7) 0.0429(6) -0.0317(5) -0.0136(5) -0.0119(5)
O3 0.057(4) 0.071(4) 0.041(3) -0.030(3) -0.005(3) -0.018(3)
C3 0.057(5) 0.050(5) 0.040(4) -0.018(4) -0.007(4) -0.022(4)
Co4 0.0860(10) 0.0616(8) 0.0517(7) -0.0423(6) 0.0230(6) -0.0285(7)
N4 0.049(4) 0.052(4) 0.041(4) -0.023(3) 0.003(3) -0.029(3)
O4 0.053(4) 0.071(4) 0.037(3) -0.033(3) -0.011(3) 0.000(3)
C4 0.083(7) 0.046(5) 0.033(4) -0.016(4) -0.004(4) -0.033(5)
C5 0.078(6) 0.051(5) 0.041(5) -0.022(4) 0.021(4) -0.034(5)
O5 0.057(4) 0.091(5) 0.036(3) -0.038(3) -0.001(3) -0.025(3)
N5 0.060(5) 0.044(4) 0.075(5) -0.033(4) -0.020(4) -0.013(4)
C6 0.049(5) 0.033(4) 0.037(4) -0.013(3) -0.001(4) -0.020(4)
O6 0.166(8) 0.084(5) 0.042(4) -0.039(4) 0.016(4) -0.076(5)
N6 0.064(5) 0.039(4) 0.048(4) -0.008(3) -0.021(4) -0.027(4)
C7 0.120(9) 0.074(7) 0.043(5) -0.033(5) 0.004(6) -0.044(6)
O7 0.060(4) 0.053(4) 0.071(4) -0.035(3) 0.006(3) -0.013(3)
N7 0.062(4) 0.058(4) 0.045(4) -0.032(4) 0.010(3) -0.030(4)
C8 0.145(12) 0.147(12) 0.077(8) -0.085(9) 0.032(8) -0.059(10)
O8 0.044(4) 0.069(4) 0.091(5) -0.057(4) -0.006(3) -0.009(3)
N8 0.080(6) 0.052(4) 0.047(4) -0.028(4) -0.009(4) -0.034(4)
C9 0.135(10) 0.054(6) 0.051(6) -0.025(5) -0.011(6) -0.036(6)
O9 0.071(5) 0.055(5) 0.170(9) -0.049(5) 0.016(5) -0.005(4)
N9 0.104(7) 0.040(4) 0.057(5) -0.019(4) -0.039(5) -0.020(4)
C10 0.29(2) 0.064(7) 0.043(6) -0.012(5) -0.045(9) -0.066(10)
O10 0.052(4) 0.068(5) 0.155(7) -0.077(5) -0.007(4) -0.016(4)
N10 0.050(4) 0.055(5) 0.070(5) -0.031(4) 0.011(4) 0.001(4)
C11 0.039(5) 0.041(5) 0.060(5) -0.019(4) -0.011(4) -0.006(4)
O11 0.194(11) 0.065(6) 0.144(9) -0.038(6) 0.115(8) -0.009(6)
N11 0.105(8) 0.080(7) 0.109(8) -0.065(6) 0.072(7) -0.041(6)
C12 0.038(5) 0.042(5) 0.074(6) -0.028(4) 0.003(4) -0.012(4)
O12 0.061(6) 0.128(10) 0.33(2) 0.059(11) -0.013(9) -0.010(6)
N12 0.054(5) 0.060(5) 0.040(4) -0.026(3) 0.003(3) -0.016(4)
C14 0.051(5) 0.039(5) 0.066(6) -0.023(4) 0.002(4) -0.011(4)
N14 0.043(5) 0.058(5) 0.066(5) -0.032(4) 0.001(4) -0.002(4)
O14 0.47(3) 0.113(10) 0.098(9) -0.001(8) 0.001(13) -0.052(14)
C13 0.045(5) 0.034(4) 0.046(5) -0.015(4) 0.010(4) -0.015(4)
O13 0.118(8) 0.151(9) 0.119(8) -0.071(7) -0.026(6) -0.016(7)
C15 0.055(6) 0.045(5) 0.074(6) -0.027(5) 0.008(5) -0.008(4)
N15 0.091(8) 0.040(5) 0.124(9) -0.048(6) -0.008(7) -0.003(5)
O15 0.87(6) 0.253(19) 0.130(12) -0.125(13) 0.13(2) -0.36(3)
C16 0.040(5) 0.054(6) 0.079(7) -0.022(5) 0.005(5) 0.000(4)
N16 0.106(8) 0.133(10) 0.086(8) -0.063(8) 0.013(6) -0.073(8)
O16 0.061(5) 0.121(7) 0.121(7) -0.059(6) -0.006(5) -0.009(5)
C17 0.057(6) 0.043(5) 0.054(5) -0.015(4) -0.004(4) -0.014(4)
N17 0.041(5) 0.107(9) 0.159(12) -0.106(9) 0.025(6) -0.036(6)
O17 0.121(8) 0.105(8) 0.131(9) -0.071(7) 0.032(7) -0.018(7)
C18 0.038(5) 0.063(6) 0.077(7) -0.025(5) 0.019(5) -0.013(4)
O18 0.066(5) 0.144(8) 0.223(11) -0.142(9) 0.007(6) -0.018(5)
C19 0.041(6) 0.052(6) 0.093(8) -0.026(5) 0.015(5) -0.001(4)
O19 0.187(11) 0.251(15) 0.096(7) -0.056(8) 0.002(7) -0.137(11)
C20 0.072(7) 0.067(7) 0.098(9) -0.011(7) 0.049(7) -0.002(6)
C21 0.106(11) 0.095(10) 0.094(11) -0.012(8) 0.059(9) 0.013(9)
C22 0.128(12) 0.083(9) 0.061(7) -0.026(6) 0.041(8) -0.016(8)
C23 0.110(9) 0.070(7) 0.060(6) -0.038(6) 0.034(6) -0.018(6)
C24 0.059(5) 0.046(5) 0.044(5) -0.023(4) 0.011(4) -0.025(4)
C25 0.050(5) 0.061(6) 0.075(6) -0.038(5) 0.007(5) -0.025(5)
C26 0.051(6) 0.058(6) 0.066(6) -0.029(5) -0.004(4) -0.024(5)
C27 0.053(6) 0.061(6) 0.108(9) -0.039(6) -0.010(6) -0.018(5)
C28 0.062(8) 0.070(8) 0.182(14) -0.064(9) -0.028(8) -0.018(6)
C29 0.098(10) 0.065(7) 0.174(14) -0.063(8) -0.060(9) -0.022(7)
C30 0.071(7) 0.059(6) 0.112(9) -0.049(6) -0.031(6) -0.003(5)
C31 0.088(7) 0.056(6) 0.039(5) -0.016(4) 0.007(5) -0.043(5)
C32 0.093(8) 0.043(5) 0.035(5) -0.006(4) -0.010(5) -0.032(5)
C34 0.158(14) 0.083(9) 0.055(7) 0.003(6) -0.055(8) -0.054(9)
C33 0.106(9) 0.073(7) 0.046(6) -0.006(5) -0.032(6) -0.041(7)
C36 0.073(7) 0.039(5) 0.068(6) 0.000(4) -0.039(5) -0.022(5)
C35 0.106(9) 0.054(6) 0.088(9) 0.005(6) -0.062(8) -0.034(6)
C37 0.045(5) 0.041(4) 0.033(4) -0.021(3) -0.003(3) -0.016(4)
C39 0.070(6) 0.044(5) 0.044(5) -0.016(4) -0.019(4) -0.024(4)
C38 0.047(5) 0.032(4) 0.040(4) -0.012(3) -0.006(4) -0.002(4)
C40 0.089(7) 0.044(5) 0.033(4) -0.022(4) 0.015(4) -0.030(5)
C41 0.067(6) 0.047(5) 0.049(5) -0.032(4) 0.017(4) -0.029(4)
C42 0.053(5) 0.045(5) 0.039(4) -0.022(4) 0.007(4) -0.020(4)
C43 0.119(9) 0.051(5) 0.044(5) -0.027(4) 0.007(5) -0.041(6)
C44 0.256(18) 0.069(7) 0.037(5) -0.022(5) 0.001(8) -0.086(10)
C79 0.080(6) 0.050(5) 0.044(5) -0.030(4) -0.003(4) -0.010(5)
C78 0.070(6) 0.051(5) 0.032(4) -0.030(4) -0.010(4) 0.010(4)
C77 0.056(5) 0.048(5) 0.046(5) -0.028(4) -0.016(4) 0.007(4)
C76 0.056(5) 0.056(5) 0.043(5) -0.034(4) -0.010(4) 0.004(4)
C75 0.057(5) 0.049(5) 0.036(4) -0.027(4) -0.015(4) 0.002(4)
C74 0.076(6) 0.052(5) 0.043(5) -0.028(4) 0.001(4) -0.020(5)
C73 0.052(5) 0.045(5) 0.026(4) -0.021(4) -0.015(4) 0.016(4)
C72 0.154(12) 0.054(7) 0.110(10) -0.035(7) -0.079(9) -0.012(7)
C71 0.27(2) 0.058(8) 0.128(12) -0.033(8) -0.142(14) -0.010(10)
C70 0.30(3) 0.089(10) 0.070(9) -0.017(8) -0.085(13) -0.090(13)
C69 0.238(18) 0.101(10) 0.043(6) -0.019(6) -0.023(9) -0.108(12)
C68 0.156(11) 0.060(6) 0.032(5) -0.018(5) 0.003(6) -0.066(7)
C67 0.099(8) 0.087(7) 0.042(5) -0.040(5) 0.022(5) -0.057(6)
C66 0.081(7) 0.064(7) 0.078(7) -0.037(6) -0.023(6) -0.018(6)
C65 0.104(10) 0.065(7) 0.108(9) -0.044(7) -0.034(7) -0.034(7)
C64 0.085(8) 0.070(7) 0.076(7) -0.025(6) -0.013(6) -0.035(6)
C63 0.071(7) 0.063(6) 0.078(7) -0.031(5) -0.009(5) -0.034(5)
C62 0.057(6) 0.065(6) 0.048(5) -0.029(5) -0.006(4) -0.020(5)
C61 0.052(5) 0.056(6) 0.066(6) -0.029(5) 0.001(4) -0.023(4)
C60 0.037(4) 0.055(5) 0.065(5) -0.034(5) 0.011(4) -0.018(4)
C59 0.059(7) 0.096(9) 0.064(7) -0.020(6) -0.013(5) -0.023(6)
C58 0.057(8) 0.098(11) 0.152(14) -0.034(10) -0.009(8) 0.008(8)
C57 0.090(10) 0.081(10) 0.203(18) -0.074(11) -0.023(11) 0.015(8)
C56 0.082(8) 0.065(7) 0.102(9) -0.048(7) 0.006(7) -0.016(6)
C55 0.039(5) 0.046(5) 0.041(4) -0.020(4) 0.013(3) -0.013(4)
C54 0.049(5) 0.067(6) 0.069(6) -0.037(5) 0.011(5) -0.020(5)
C53 0.218(17) 0.098(10) 0.086(9) -0.071(8) 0.077(10) -0.066(10)
C52 0.33(3) 0.096(13) 0.123(17) -0.072(13) 0.13(2) -0.04(2)
C51 0.25(3) 0.121(16) 0.122(18) -0.006(12) 0.12(2) 0.072(19)
C50 0.146(15) 0.089(11) 0.161(17) -0.006(11) 0.074(14) 0.044(10)
C49 0.115(11) 0.060(7) 0.104(10) -0.038(7) 0.086(9) -0.013(7)
C48 0.060(7) 0.079(8) 0.138(12) -0.035(8) 0.026(7) 0.011(6)
C47 0.043(5) 0.055(6) 0.072(6) -0.027(5) -0.009(4) -0.004(4)
C46 0.152(12) 0.105(9) 0.086(8) -0.079(8) 0.055(8) -0.057(9)
C45 0.127(9) 0.052(6) 0.056(6) -0.027(5) -0.008(6) -0.042(6)
C80 0.078(7) 0.048(5) 0.033(4) -0.020(4) -0.014(4) 0.014(5)
N13A 0.091(14) 0.113(16) 0.083(13) -0.054(13) -0.020(11) 0.005(12)
N13B 0.044(7) 0.061(8) 0.020(6) -0.019(6) -0.002(5) -0.018(6)
O20A 0.113(13) 0.165(19) 0.134(15) -0.078(13) 0.034(10) -0.072(12)
O20B 0.087(19) 0.39(7) 0.18(3) -0.19(4) -0.019(18) -0.03(3)

loop_
_atom_type_symbol
_atom_type_description
_atom_type_scat_dispersion_real
_atom_type_scat_dispersion_imag
_atom_type_scat_source
C C 0.0033 0.0016 'International Tables Vol C Tables 4.2.6.8 and 6.1.1.4'
H H 0.0000 0.0000 'International Tables Vol C Tables 4.2.6.8 and 6.1.1.4'
N N 0.0061 0.0033 'International Tables Vol C Tables 4.2.6.8 and 6.1.1.4'
O O 0.0106 0.0060 'International Tables Vol C Tables 4.2.6.8 and 6.1.1.4'
Co Co 0.3494 0.9721 'International Tables Vol C Tables 4.2.6.8 and 6.1.1.4'

loop_
_geom_angle_atom_site_label_1
_geom_angle_atom_site_label_2
_geom_angle_atom_site_label_3
_geom_angle
O3 Co1 O1 100.3(2)
O3 Co1 N2 98.6(3)
O1 Co1 N2 88.0(2)
O3 Co1 N3 93.7(3)
O1 Co1 N3 161.4(3)
N2 Co1 N3 101.9(3)
O3 Co1 N1 169.8(3)
O1 Co1 N1 89.8(2)
N2 Co1 N1 80.9(3)
N3 Co1 N1 76.5(3)
O3 Co1 O7 91.9(2)
O1 Co1 O7 84.7(2)
N2 Co1 O7 168.2(2)
N3 Co1 O7 82.7(3)
N1 Co1 O7 89.8(2)
C18 N1 C11 109.2(6)
C18 N1 C12 110.6(6)
C11 N1 C12 111.7(6)
C18 N1 Co1 108.0(5)
C11 N1 Co1 110.6(4)
C12 N1 Co1 106.6(5)
C1 O1 Co1 122.1(4)
C1 O1 Co2 120.4(4)
Co1 O1 Co2 117.4(2)
O1 C1 C6 121.0(7)
O1 C1 C2 120.1(7)
C6 C1 C2 118.9(6)
O1 Co2 O8 97.7(2)
O1 Co2 O4 90.7(2)
O8 Co2 O4 88.2(2)
O1 Co2 N6 86.6(2)
O8 Co2 N6 95.7(3)
O4 Co2 N6 175.6(3)
O1 Co2 N4 92.5(2)
O8 Co2 N4 168.9(2)
O4 Co2 N4 96.3(2)
N6 Co2 N4 80.3(3)
O1 Co2 N5 167.5(3)
O8 Co2 N5 92.5(3)
O4 Co2 N5 82.4(3)
N6 Co2 N5 99.6(3)
N4 Co2 N5 78.0(3)
C37 O2 Co4 120.7(5)
C37 O2 Co3 118.1(4)
Co4 O2 Co3 120.8(2)
C17 N2 C13 117.5(7)
C17 N2 Co1 124.4(6)
C13 N2 Co1 114.2(5)
C3 C2 C1 119.1(8)
C3 C2 C11 122.1(7)
C1 C2 C11 118.7(7)
C23 N3 C19 120.3(9)
C23 N3 Co1 123.6(8)
C19 N3 Co1 116.1(6)
O2 Co3 O5 92.4(2)
O2 Co3 O10 93.9(2)
O5 Co3 O10 90.7(3)
O2 Co3 N9 91.0(2)
O5 Co3 N9 175.8(3)
O10 Co3 N9 91.5(3)
O2 Co3 N7 92.0(2)
O5 Co3 N7 98.6(2)
O10 Co3 N7 168.7(3)
N9 Co3 N7 78.9(3)
O2 Co3 N8 166.4(3)
O5 Co3 N8 81.5(2)
O10 Co3 N8 98.2(3)
N9 Co3 N8 94.6(3)
N7 Co3 N8 77.1(3)
C73 O3 Co1 131.9(5)
C4 C3 C2 122.8(8)
C4 C3 H3 118.6
C2 C3 H3 118.6
O2 Co4 O6 98.7(2)
O2 Co4 N11 160.9(4)
O6 Co4 N11 93.7(4)
O2 Co4 N12 94.1(2)
O6 Co4 N12 97.1(3)
N11 Co4 N12 98.7(3)
O2 Co4 N10 89.4(2)
O6 Co4 N10 171.7(3)
N11 Co4 N10 78.9(4)
N12 Co4 N10 80.6(3)
O2 Co4 O11 85.7(3)
O6 Co4 O11 89.4(4)
N11 Co4 O11 79.9(4)
N12 Co4 O11 173.5(4)
N10 Co4 O11 92.9(4)
C31 N4 C25 111.4(6)
C31 N4 C24 111.6(6)
C25 N4 C24 110.0(7)
C31 N4 Co2 108.7(6)
C25 N4 Co2 105.4(5)
C24 N4 Co2 109.5(5)
C73 O4 Co2 126.3(5)
C3 C4 C5 118.1(7)
C3 C4 C7 120.1(8)
C5 C4 C7 121.7(9)
C4 C5 C6 120.9(8)
C4 C5 H5 119.6
C6 C5 H5 119.6
C74 O5 Co3 137.1(6)
C26 N5 C30 118.1(8)
C26 N5 Co2 113.4(5)
C30 N5 Co2 128.0(7)
C1 C6 C5 120.2(7)
C1 C6 C24 120.3(7)
C5 C6 C24 119.5(7)
C74 O6 Co4 131.9(6)
C32 N6 C36 120.5(8)
C32 N6 Co2 113.1(6)
C36 N6 Co2 124.6(7)
C10 C7 C9 110.6(10)
C10 C7 C8 109.9(10)
C9 C7 C8 106.9(9)
C10 C7 C4 108.6(8)
C9 C7 C4 108.5(7)
C8 C7 C4 112.4(9)
N14 O7 Co1 130.1(5)
C67 N7 C61 109.0(7)
C67 N7 C60 111.5(6)
C61 N7 C60 112.2(7)
C67 N7 Co3 109.8(6)
C61 N7 Co3 104.6(5)
C60 N7 Co3 109.5(5)
C7 C8 H8A 109.5
C7 C8 H8B 109.5
H8A C8 H8B 109.5
C7 C8 H8C 109.5
H8A C8 H8C 109.5
H8B C8 H8C 109.5
N14 O8 Co2 128.1(5)
C66 N8 C62 118.9(8)
C66 N8 Co3 128.6(7)
C62 N8 Co3 112.4(5)
C7 C9 H9A 109.5
C7 C9 H9B 109.5
H9A C9 H9B 109.5
C7 C9 H9C 109.5
H9A C9 H9C 109.5
H9B C9 H9C 109.5
C68 N9 C72 121.3(10)
C68 N9 Co3 115.0(7)
C72 N9 Co3 122.8(9)
C7 C10 H10A 109.5
C7 C10 H10B 109.5
H10A C10 H10B 109.5
C7 C10 H10C 109.5
H10A C10 H10C 109.5
H10B C10 H10C 109.5
N15 O10 Co3 123.9(5)
C48 N10 C47 110.2(8)
C48 N10 C54 111.0(8)
C47 N10 C54 110.8(7)
C48 N10 Co4 104.4(7)
C47 N10 Co4 112.0(5)
C54 N10 Co4 108.1(5)
N1 C11 C2 112.3(6)
N1 C11 H11A 109.1
C2 C11 H11A 109.1
N1 C11 H11B 109.1
C2 C11 H11B 109.1
H11A C11 H11B 107.9
N15 O11 Co4 131.7(8)
C49 N11 C53 114.3(11)
C49 N11 Co4 118.0(9)
C53 N11 Co4 127.6(11)
N1 C12 C13 112.3(6)
N1 C12 H12A 109.1
C13 C12 H12A 109.1
N1 C12 H12B 109.1
C13 C12 H12B 109.1
H12A C12 H12B 107.9
C59 N12 C55 117.8(8)
C59 N12 Co4 125.7(7)
C55 N12 Co4 115.9(6)
C13 C14 C15 119.4(8)
C13 C14 H14 120.3
C15 C14 H14 120.3
O9 N14 O7 119.0(7)
O9 N14 O8 118.0(8)
O7 N14 O8 123.0(7)
N2 C13 C14 123.2(8)
N2 C13 C12 115.0(7)
C14 C13 C12 121.7(7)
C16 C15 C14 117.6(8)
C16 C15 H15 121.2
C14 C15 H15 121.2
O11 N15 O12 115.0(13)
O11 N15 O10 126.5(12)
O12 N15 O10 118.6(12)
C15 C16 C17 120.1(8)
C15 C16 H16 120.0
C17 C16 H16 120.0
O15 N16 O14 113.1(16)
O15 N16 O13 122.1(16)
O14 N16 O13 124.7(15)
N2 C17 C16 122.2(8)
N2 C17 H17 118.9
C16 C17 H17 118.9
O17 N17 O18 121.8(13)
O17 N17 O16 121.4(11)
O18 N17 O16 116.7(14)
C19 C18 N1 111.3(8)
C19 C18 H18A 109.4
N1 C18 H18A 109.4
C19 C18 H18B 109.4
N1 C18 H18B 109.4
H18A C18 H18B 108.0
C20 C19 N3 121.1(11)
C20 C19 C18 124.1(11)
N3 C19 C18 114.7(8)
C19 C20 C21 119.3(13)
C19 C20 H20 120.3
C21 C20 H20 120.3
C22 C21 C20 120.0(12)
C22 C21 H21 120.0
C20 C21 H21 120.0
C21 C22 C23 119.4(12)
C21 C22 H22 120.3
C23 C22 H22 120.3
N3 C23 C22 119.9(12)
N3 C23 H23 120.0
C22 C23 H23 120.0
N4 C24 C6 111.5(7)
N4 C24 H24A 109.3
C6 C24 H24A 109.3
N4 C24 H24B 109.3
C6 C24 H24B 109.3
H24A C24 H24B 108.0
N4 C25 C26 110.1(7)
N4 C25 H25A 109.6
C26 C25 H25A 109.6
N4 C25 H25B 109.6
C26 C25 H25B 109.6
H25A C25 H25B 108.2
N5 C26 C27 123.0(9)
N5 C26 C25 116.1(7)
C27 C26 C25 120.8(9)
C28 C27 C26 119.3(10)
C28 C27 H27 120.3
C26 C27 H27 120.3
C27 C28 C29 117.9(10)
C27 C28 H28 121.0
C29 C28 H28 121.0
C30 C29 C28 119.8(10)
C30 C29 H29 120.1
C28 C29 H29 120.1
N5 C30 C29 121.8(11)
N5 C30 H30 119.1
C29 C30 H30 119.1
N4 C31 C32 112.2(7)
N4 C31 H31A 109.2
C32 C31 H31A 109.2
N4 C31 H31B 109.2
C32 C31 H31B 109.2
H31A C31 H31B 107.9
N6 C32 C33 120.9(10)
N6 C32 C31 117.3(7)
C33 C32 C31 121.8(10)
C35 C34 C33 119.7(10)
C35 C34 H34 120.1
C33 C34 H34 120.1
C34 C33 C32 119.1(12)
C34 C33 H33 120.4
C32 C33 H33 120.4
N6 C36 C35 120.7(12)
N6 C36 H36 119.6
C35 C36 H36 119.6
C34 C35 C36 119.1(12)
C34 C35 H35 120.5
C36 C35 H35 120.5
O2 C37 C42 121.0(6)
O2 C37 C38 119.9(7)
C42 C37 C38 119.0(7)
C38 C39 C40 121.6(8)
C38 C39 H39 119.2
C40 C39 H39 119.2
C39 C38 C37 120.5(8)
C39 C38 C47 121.4(7)
C37 C38 C47 118.0(7)
C39 C40 C41 117.0(7)
C39 C40 C43 120.4(8)
C41 C40 C43 122.6(8)
C40 C41 C42 121.8(8)
C40 C41 H41 119.1
C42 C41 H41 119.1
C37 C42 C41 119.6(7)
C37 C42 C60 119.5(7)
C41 C42 C60 120.8(7)
C45 C43 C44 107.8(9)
C45 C43 C46 109.8(9)
C44 C43 C46 110.1(10)
C45 C43 C40 110.0(7)
C44 C43 C40 107.1(8)
C46 C43 C40 111.8(8)
C43 C44 H44A 109.5
C43 C44 H44B 109.5
H44A C44 H44B 109.5
C43 C44 H44C 109.5
H44A C44 H44C 109.5
H44B C44 H44C 109.5
C78 C79 C80 121.1(9)
C78 C79 H79 119.5
C80 C79 H79 119.5
C79 C78 C77 120.1(7)
C79 C78 C74 118.1(8)
C77 C78 C74 121.8(8)
C76 C77 C78 117.6(8)
C76 C77 N13B 116.0(9)
C78 C77 N13B 126.2(8)
C75 C76 C77 122.2(9)
C75 C76 H76 118.9
C77 C76 H76 118.9
C80 C75 C76 120.3(7)
C80 C75 C73 120.8(8)
C76 C75 C73 118.7(8)
O5 C74 O6 125.2(8)
O5 C74 C78 118.3(8)
O6 C74 C78 116.5(8)
O3 C73 O4 126.7(7)
O3 C73 C75 118.1(7)
O4 C73 C75 115.1(8)
N9 C72 C71 121.8(15)
N9 C72 H72 119.1
C71 C72 H72 119.1
C70 C71 C72 117.4(16)
C70 C71 H71 121.3
C72 C71 H71 121.3
C71 C70 C69 121.0(12)
C71 C70 H70 119.5
C69 C70 H70 119.5
C68 C69 C70 118.9(16)
C68 C69 H69 120.6
C70 C69 H69 120.6
N9 C68 C69 119.5(14)
N9 C68 C67 116.1(8)
C69 C68 C67 124.2(13)
N7 C67 C68 112.4(8)
N7 C67 H67A 109.1
C68 C67 H67A 109.1
N7 C67 H67B 109.1
C68 C67 H67B 109.1
H67A C67 H67B 107.9
N8 C66 C65 121.9(11)
N8 C66 H66 119.0
C65 C66 H66 119.0
C64 C65 C66 119.0(10)
C64 C65 H65 120.5
C66 C65 H65 120.5
C63 C64 C65 118.7(10)
C63 C64 H64 120.6
C65 C64 H64 120.6
C64 C63 C62 120.4(11)
C64 C63 H63 119.8
C62 C63 H63 119.8
N8 C62 C63 121.0(9)
N8 C62 C61 115.5(7)
C63 C62 C61 123.5(9)
N7 C61 C62 110.1(7)
N7 C61 H61A 109.6
C62 C61 H61A 109.6
N7 C61 H61B 109.6
C62 C61 H61B 109.6
H61A C61 H61B 108.2
N7 C60 C42 110.7(7)
N7 C60 H60A 109.5
C42 C60 H60A 109.5
N7 C60 H60B 109.5
C42 C60 H60B 109.5
H60A C60 H60B 108.1
N12 C59 C58 124.2(11)
N12 C59 H59 117.9
C58 C59 H59 117.9
C59 C58 C57 117.6(12)
C59 C58 H58 121.2
C57 C58 H58 121.2
C56 C57 C58 118.9(12)
C56 C57 H57 120.6
C58 C57 H57 120.6
C57 C56 C55 120.5(11)
C57 C56 H56 119.7
C55 C56 H56 119.7
N12 C55 C56 120.9(8)
N12 C55 C54 116.8(7)
C56 C55 C54 122.2(8)
C55 C54 N10 113.7(7)
C55 C54 H54A 108.8
N10 C54 H54A 108.8
C55 C54 H54B 108.8
N10 C54 H54B 108.8
H54A C54 H54B 107.7
N11 C53 C52 120.6(19)
N11 C53 H53 119.7
C52 C53 H53 119.7
C51 C52 C53 123(3)
C51 C52 H52 118.4
C53 C52 H52 118.4
C52 C51 C50 119(2)
C52 C51 H51 120.7
C50 C51 H51 120.7
C51 C50 C49 115(2)
C51 C50 H50 122.3
C49 C50 H50 122.3
N11 C49 C50 127.9(17)
N11 C49 C48 114.5(9)
C50 C49 C48 117.5(16)
N10 C48 C49 109.8(10)
N10 C48 H48A 109.7
C49 C48 H48A 109.7
N10 C48 H48B 109.7
C49 C48 H48B 109.7
H48A C48 H48B 108.2
N10 C47 C38 112.3(7)
N10 C47 H47A 109.1
C38 C47 H47A 109.1
N10 C47 H47B 109.1
C38 C47 H47B 109.1
H47A C47 H47B 107.9
C43 C46 H46A 109.5
C43 C46 H46B 109.5
H46A C46 H46B 109.5
C43 C46 H46C 109.5
H46A C46 H46C 109.5
H46B C46 H46C 109.5
C43 C45 H45A 109.5
C43 C45 H45B 109.5
H45A C45 H45B 109.5
C43 C45 H45C 109.5
H45A C45 H45C 109.5
H45B C45 H45C 109.5
C75 C80 C79 118.7(8)
C75 C80 N13A 133.3(10)
C79 C80 N13A 107.7(11)

loop_
_geom_bond_atom_site_label_1
_geom_bond_atom_site_label_2
_geom_bond_distance
Co1 O3 1.990(5)
Co1 O1 1.996(5)
Co1 N2 2.098(7)
Co1 N3 2.129(7)
Co1 N1 2.174(6)
Co1 O7 2.271(6)
N1 C18 1.473(10)
N1 C11 1.479(10)
N1 C12 1.497(10)
O1 C1 1.352(8)
O1 Co2 2.011(5)
C1 C6 1.378(11)
C1 C2 1.412(10)
Co2 O8 2.100(6)
Co2 O4 2.106(5)
Co2 N6 2.131(7)
Co2 N4 2.135(7)
Co2 N5 2.141(7)
O2 C37 1.359(8)
O2 Co4 1.982(5)
O2 Co3 2.011(5)
N2 C17 1.340(11)
N2 C13 1.342(10)
C2 C3 1.379(11)
C2 C11 1.500(11)
N3 C23 1.342(13)
N3 C19 1.370(12)
Co3 O5 2.071(5)
Co3 O10 2.100(7)
Co3 N9 2.127(7)
Co3 N7 2.151(7)
Co3 N8 2.174(7)
O3 C73 1.240(10)
C3 C4 1.367(12)
C3 H3 0.9500
Co4 O6 2.020(7)
Co4 N11 2.043(9)
Co4 N12 2.068(7)
Co4 N10 2.172(8)
Co4 O11 2.275(9)
N4 C31 1.467(10)
N4 C25 1.481(10)
N4 C24 1.485(10)
O4 C73 1.280(9)
C4 C5 1.383(12)
C4 C7 1.552(11)
C5 C6 1.404(10)
C5 H5 0.9500
O5 C74 1.235(10)
N5 C26 1.322(11)
N5 C30 1.351(11)
C6 C24 1.516(11)
O6 C74 1.247(11)
N6 C32 1.324(12)
N6 C36 1.351(12)
C7 C10 1.516(15)
C7 C9 1.522(13)
C7 C8 1.542(17)
O7 N14 1.259(9)
N7 C67 1.457(11)
N7 C61 1.475(10)
N7 C60 1.483(10)
C8 H8A 0.9800
C8 H8B 0.9800
C8 H8C 0.9800
O8 N14 1.259(9)
N8 C66 1.333(11)
N8 C62 1.349(11)
C9 H9A 0.9800
C9 H9B 0.9800
C9 H9C 0.9800
O9 N14 1.249(9)
N9 C68 1.335(14)
N9 C72 1.342(14)
C10 H10A 0.9800
C10 H10B 0.9800
C10 H10C 0.9800
O10 N15 1.283(12)
N10 C48 1.472(12)
N10 C47 1.482(12)
N10 C54 1.487(11)
C11 H11A 0.9900
C11 H11B 0.9900
O11 N15 1.143(12)
N11 C49 1.279(17)
N11 C53 1.362(16)
C12 C13 1.497(11)
C12 H12A 0.9900
C12 H12B 0.9900
O12 N15 1.184(13)
N12 C59 1.335(12)
N12 C55 1.350(10)
C14 C13 1.362(11)
C14 C15 1.389(12)
C14 H14 0.9500
O14 N16 1.112(15)
O13 N16 1.217(13)
C15 C16 1.370(13)
C15 H15 0.9500
O15 N16 1.084(15)
C16 C17 1.380(12)
C16 H16 0.9500
O16 N17 1.303(13)
C17 H17 0.9500
N17 O17 1.198(14)
N17 O18 1.242(12)
C18 C19 1.467(14)
C18 H18A 0.9900
C18 H18B 0.9900
C19 C20 1.367(13)
C20 C21 1.376(19)
C20 H20 0.9500
C21 C22 1.375(19)
C21 H21 0.9500
C22 C23 1.404(15)
C22 H22 0.9500
C23 H23 0.9500
C24 H24A 0.9900
C24 H24B 0.9900
C25 C26 1.514(12)
C25 H25A 0.9900
C25 H25B 0.9900
C26 C27 1.385(12)
C27 C28 1.372(14)
C27 H27 0.9500
C28 C29 1.384(17)
C28 H28 0.9500
C29 C30 1.378(14)
C29 H29 0.9500
C30 H30 0.9500
C31 C32 1.491(14)
C31 H31A 0.9900
C31 H31B 0.9900
C32 C33 1.397(12)
C34 C35 1.368(19)
C34 C33 1.378(18)
C34 H34 0.9500
C33 H33 0.9500
C36 C35 1.393(13)
C36 H36 0.9500
C35 H35 0.9500
C37 C42 1.373(11)
C37 C38 1.392(10)
C39 C38 1.383(11)
C39 C40 1.388(12)
C39 H39 0.9500
C38 C47 1.555(12)
C40 C41 1.388(12)
C40 C43 1.543(10)
C41 C42 1.407(10)
C41 H41 0.9500
C42 C60 1.501(11)
C43 C45 1.520(12)
C43 C44 1.527(15)
C43 C46 1.529(16)
C44 H44A 0.9800
C44 H44B 0.9800
C44 H44C 0.9800
C79 C78 1.395(12)
C79 C80 1.406(11)
C79 H79 0.9500
C78 C77 1.401(12)
C78 C74 1.515(11)
C77 C76 1.395(10)
C77 N13B 1.406(14)
C76 C75 1.386(12)
C76 H76 0.9500
C75 C80 1.372(13)
C75 C73 1.522(10)
C72 C71 1.382(16)
C72 H72 0.9500
C71 C70 1.37(3)
C71 H71 0.9500
C70 C69 1.39(2)
C70 H70 0.9500
C69 C68 1.389(13)
C69 H69 0.9500
C68 C67 1.488(16)
C67 H67A 0.9900
C67 H67B 0.9900
C66 C65 1.401(14)
C66 H66 0.9500
C65 C64 1.371(16)
C65 H65 0.9500
C64 C63 1.366(14)
C64 H64 0.9500
C63 C62 1.385(12)
C63 H63 0.9500
C62 C61 1.497(12)
C61 H61A 0.9900
C61 H61B 0.9900
C60 H60A 0.9900
C60 H60B 0.9900
C59 C58 1.350(17)
C59 H59 0.9500
C58 C57 1.395(19)
C58 H58 0.9500
C57 C56 1.354(17)
C57 H57 0.9500
C56 C55 1.369(13)
C56 H56 0.9500
C55 C54 1.482(12)
C54 H54A 0.9900
C54 H54B 0.9900
C53 C52 1.40(2)
C53 H53 0.9500
C52 C51 1.29(4)
C52 H52 0.9500
C51 C50 1.37(3)
C51 H51 0.9500
C50 C49 1.423(18)
C50 H50 0.9500
C49 C48 1.556(19)
C48 H48A 0.9900
C48 H48B 0.9900
C47 H47A 0.9900
C47 H47B 0.9900
C46 H46A 0.9800
C46 H46B 0.9800
C46 H46C 0.9800
C45 H45A 0.9800
C45 H45B 0.9800
C45 H45C 0.9800
C80 N13A 1.54(2)
